data_4101217
_journal_name_full 'Journal of the American Chemical Society'
_journal_paper_doi 10.1021/ja058652g
_journal_year 2006
_chemical_formula_moiety '3(C18 H36 K N2 O6), C Ge9 Ni O'
_chemical_formula_sum 'C55 H108 Ge9 K3 N6 Ni O19'
_chemical_formula_weight 1986.79
_space_group_IT_number 14
_symmetry_cell_setting monoclinic
_symmetry_space_group_name_Hall '-P 2yn'
_symmetry_space_group_name_H-M 'P 1 21/n 1'
_cell_angle_alpha 90.00
_cell_angle_beta 97.731(5)
_cell_angle_gamma 90.00
_cell_formula_units_Z 4
_cell_length_a 14.196(4)
_cell_length_b 25.572(7)
_cell_length_c 21.630(6)
_cell_measurement_temperature 100(2)
_cell_volume 7780(3)
_diffrn_ambient_temperature 100(2)
_exptl_crystal_density_diffrn 1.696
_cod_depositor_comments
;
The following automatic conversions were performed:
'_symmetry_cell_setting' value 'Monoclinic' changed to 'monoclinic'
according to '/home/saulius/struct/CIF-dictionaries/cif_core.dic'
dictionary named 'cif_core.dic' version 2.4.1 from 2010-06-29.

Automatic conversion script
Id: cif_fix_enum 1527 2010-12-29 10:47:43Z saulius 
;
_cod_original_sg_symbol_H-M 'P 21/n'
_cod_database_code 4101217

loop_
_symmetry_equiv_pos_as_xyz
'x, y, z'
'-x+1/2, y+1/2, -z+1/2'
'-x, -y, -z'
'x-1/2, -y-1/2, z-1/2'

loop_
_atom_site_label
_atom_site_type_symbol
_atom_site_fract_x
_atom_site_fract_y
_atom_site_fract_z
_atom_site_U_iso_or_equiv
_atom_site_adp_type
_atom_site_occupancy
_atom_site_symmetry_multiplicity
_atom_site_calc_flag
_atom_site_refinement_flags
_atom_site_disorder_assembly
_atom_site_disorder_group
Ni1 Ni 0.01206(8) 0.32993(5) 0.21234(5) 0.0229(3) Uani 0.8103(19) 1 d P . .
Ge1 Ge 0.00278(7) 0.12395(4) 0.23227(4) 0.0244(2) Uani 0.8103(19) 1 d P . .
Ge2 Ge 0.03848(9) 0.19356(4) 0.31957(5) 0.0197(2) Uani 0.8103(19) 1 d P . .
Ge3 Ge -0.12466(6) 0.19434(3) 0.23306(4) 0.0233(2) Uani 0.8103(19) 1 d P . .
Ge4 Ge -0.00543(16) 0.18179(8) 0.13474(10) 0.0203(4) Uani 0.8103(19) 1 d P . .
Ge5 Ge 0.1527(3) 0.18170(12) 0.2235(2) 0.0219(5) Uani 0.8103(19) 1 d P . .
Ge6 Ge -0.06220(7) 0.27731(4) 0.28650(5) 0.0235(2) Uani 0.8103(19) 1 d P . .
Ge7 Ge -0.09551(6) 0.26772(3) 0.15547(4) 0.0237(2) Uani 0.8103(19) 1 d P . .
Ge8 Ge 0.09473(12) 0.26450(7) 0.15082(10) 0.0250(4) Uani 0.8103(19) 1 d P . .
Ge9 Ge 0.11678(9) 0.26963(6) 0.27092(7) 0.0238(3) Uani 0.8103(19) 1 d P . .
C1 C 0.0124(5) 0.3965(4) 0.2224(4) 0.0380(18) Uani 1 1 d . . .
O1 O 0.0130(4) 0.4410(3) 0.2352(3) 0.0499(15) Uani 1 1 d . . .
Ni1A Ni -0.0452(4) 0.26767(19) 0.1071(2) 0.0396(16) Uani 0.1897(19) 1 d P . .
Ge1A Ge 0.0768(5) 0.1933(3) 0.3366(3) 0.0451(14) Uani 0.1897(19) 1 d P . .
Ge2A Ge -0.0370(3) 0.1492(2) 0.2488(2) 0.0367(13) Uani 0.1897(19) 1 d P . .
Ge3A Ge 0.1467(16) 0.1678(5) 0.2301(11) 0.026(3) Uani 0.1897(19) 1 d P . .
Ge4A Ge 0.1509(5) 0.2696(4) 0.2801(4) 0.0451(14) Uani 0.1897(19) 1 d P . .
Ge5A Ge -0.0558(8) 0.2525(4) 0.2987(5) 0.092(3) Uani 0.1897(19) 1 d PD . .
Ge6A Ge 0.0133(8) 0.1667(4) 0.1386(6) 0.035(2) Uani 0.1897(19) 1 d P . .
Ge7A Ge 0.1265(6) 0.2532(3) 0.1559(5) 0.0315(17) Uani 0.1897(19) 1 d P . .
Ge8A Ge -0.0094(5) 0.3022(3) 0.2150(5) 0.100(4) Uani 0.1897(19) 1 d PD . .
Ge9A Ge -0.1296(3) 0.2270(2) 0.1886(3) 0.0512(17) Uani 0.1897(19) 1 d P . .
K1 K 0.75459(9) 0.02340(5) 0.50132(6) 0.0193(3) Uani 1 1 d . . .
N11 N 0.7369(4) -0.0573(2) 0.5983(3) 0.0263(12) Uani 1 1 d . . .
N12 N 0.7703(4) 0.1037(2) 0.4026(3) 0.0240(12) Uani 1 1 d . . .
O11 O 0.6186(3) 0.03733(19) 0.5824(2) 0.0286(11) Uani 1 1 d . . .
O12 O 0.6103(3) 0.10491(17) 0.4768(2) 0.0257(10) Uani 1 1 d . . .
O13 O 0.9160(3) 0.00276(17) 0.5908(2) 0.0245(10) Uani 1 1 d . . .
O14 O 0.9198(3) 0.08789(18) 0.5113(2) 0.0253(10) Uani 1 1 d . . .
O15 O 0.7072(3) -0.08050(16) 0.4666(2) 0.0252(10) Uani 1 1 d . . .
O16 O 0.7518(3) -0.00972(17) 0.3728(2) 0.0242(10) Uani 1 1 d . . .
C101 C 0.6807(5) -0.0352(3) 0.6443(3) 0.0326(16) Uani 1 1 d . . .
H10A H 0.7210 -0.0103 0.6712 0.039 Uiso 1 1 calc R . .
H10B H 0.6625 -0.0637 0.6713 0.039 Uiso 1 1 calc R . .
C102 C 0.5913(5) -0.0070(3) 0.6155(3) 0.0335(17) Uani 1 1 d . . .
H10C H 0.5516 -0.0307 0.5866 0.040 Uiso 1 1 calc R . .
H10D H 0.5537 0.0041 0.6485 0.040 Uiso 1 1 calc R . .
C103 C 0.5379(5) 0.0695(3) 0.5615(3) 0.0343(17) Uani 1 1 d . . .
H10E H 0.5046 0.0790 0.5973 0.041 Uiso 1 1 calc R . .
H10F H 0.4929 0.0500 0.5309 0.041 Uiso 1 1 calc R . .
C104 C 0.5706(5) 0.1177(3) 0.5321(3) 0.0294(16) Uani 1 1 d . . .
H10G H 0.5163 0.1418 0.5216 0.035 Uiso 1 1 calc R . .
H10H H 0.6190 0.1356 0.5619 0.035 Uiso 1 1 calc R . .
C105 C 0.6429(5) 0.1505(3) 0.4488(3) 0.0300(16) Uani 1 1 d . . .
H10I H 0.6926 0.1679 0.4782 0.036 Uiso 1 1 calc R . .
H10J H 0.5895 0.1754 0.4386 0.036 Uiso 1 1 calc R . .
C106 C 0.6826(5) 0.1357(3) 0.3904(3) 0.0277(15) Uani 1 1 d . . .
H10K H 0.6339 0.1158 0.3629 0.033 Uiso 1 1 calc R . .
H10L H 0.6968 0.1679 0.3681 0.033 Uiso 1 1 calc R . .
C107 C 0.8332(5) -0.0696(3) 0.6297(3) 0.0293(15) Uani 1 1 d . . .
H10M H 0.8646 -0.0929 0.6021 0.035 Uiso 1 1 calc R . .
H10N H 0.8271 -0.0892 0.6684 0.035 Uiso 1 1 calc R . .
C108 C 0.8964(5) -0.0232(3) 0.6463(3) 0.0291(15) Uani 1 1 d . . .
H10O H 0.8649 0.0014 0.6723 0.035 Uiso 1 1 calc R . .
H10P H 0.9567 -0.0349 0.6708 0.035 Uiso 1 1 calc R . .
C109 C 0.9816(5) 0.0448(3) 0.6057(3) 0.0291(15) Uani 1 1 d . . .
H10Q H 1.0404 0.0316 0.6306 0.035 Uiso 1 1 calc R . .
H10R H 0.9531 0.0716 0.6306 0.035 Uiso 1 1 calc R . .
C110 C 1.0043(5) 0.0683(3) 0.5466(3) 0.0321(16) Uani 1 1 d . . .
H11M H 1.0505 0.0972 0.5562 0.038 Uiso 1 1 calc R . .
H11N H 1.0335 0.0416 0.5221 0.038 Uiso 1 1 calc R . .
C111 C 0.9391(5) 0.1098(3) 0.4532(3) 0.0274(15) Uani 1 1 d . . .
H11O H 0.9556 0.0817 0.4251 0.033 Uiso 1 1 calc R . .
H11P H 0.9934 0.1343 0.4606 0.033 Uiso 1 1 calc R . .
C112 C 0.8510(5) 0.1386(3) 0.4235(3) 0.0283(15) Uani 1 1 d . . .
H11Q H 0.8314 0.1638 0.4540 0.034 Uiso 1 1 calc R . .
H11R H 0.8670 0.1587 0.3873 0.034 Uiso 1 1 calc R . .
C113 C 0.6926(5) -0.1056(3) 0.5708(3) 0.0341(17) Uani 1 1 d . . .
H11A H 0.6229 -0.1006 0.5632 0.041 Uiso 1 1 calc R . .
H11B H 0.7060 -0.1344 0.6012 0.041 Uiso 1 1 calc R . .
C114 C 0.7265(5) -0.1211(3) 0.5107(4) 0.0357(17) Uani 1 1 d . . .
H11C H 0.7957 -0.1281 0.5179 0.043 Uiso 1 1 calc R . .
H11D H 0.6939 -0.1535 0.4945 0.043 Uiso 1 1 calc R . .
C115 C 0.7175(5) -0.0965(3) 0.4046(3) 0.0292(15) Uani 1 1 d . . .
H11E H 0.6780 -0.1278 0.3931 0.035 Uiso 1 1 calc R . .
H11F H 0.7847 -0.1055 0.4020 0.035 Uiso 1 1 calc R . .
C116 C 0.6870(5) -0.0531(3) 0.3615(3) 0.0280(15) Uani 1 1 d . . .
H11G H 0.6852 -0.0652 0.3179 0.034 Uiso 1 1 calc R . .
H11H H 0.6222 -0.0418 0.3676 0.034 Uiso 1 1 calc R . .
C117 C 0.7245(5) 0.0310(3) 0.3290(3) 0.0310(16) Uani 1 1 d . . .
H11I H 0.6575 0.0409 0.3307 0.037 Uiso 1 1 calc R . .
H11J H 0.7300 0.0186 0.2863 0.037 Uiso 1 1 calc R . .
C118 C 0.7879(5) 0.0777(3) 0.3442(3) 0.0296(15) Uani 1 1 d . . .
H11K H 0.8552 0.0664 0.3482 0.036 Uiso 1 1 calc R . .
H11L H 0.7771 0.1032 0.3094 0.036 Uiso 1 1 calc R . .
K2 K 0.97837(9) 0.13952(5) 0.79680(6) 0.0200(3) Uani 1 1 d . . .
N21 N 0.9657(4) 0.0393(2) 0.8744(2) 0.0241(12) Uani 1 1 d . . .
N22 N 0.9908(4) 0.2364(2) 0.7186(2) 0.0237(12) Uani 1 1 d . . .
O21 O 0.8324(3) 0.06429(17) 0.7602(2) 0.0214(9) Uani 1 1 d . . .
O22 O 0.8487(3) 0.15714(17) 0.6942(2) 0.0260(10) Uani 1 1 d . . .
O23 O 0.9451(3) 0.14721(18) 0.9209(2) 0.0257(10) Uani 1 1 d . . .
O24 O 0.9784(3) 0.24086(18) 0.8536(2) 0.0269(10) Uani 1 1 d . . .
O25 O 1.1384(3) 0.06837(18) 0.8243(2) 0.0269(10) Uani 1 1 d . . .
O26 O 1.1403(3) 0.15479(18) 0.7387(2) 0.0281(10) Uani 1 1 d . . .
C201 C 0.8967(5) 0.0039(3) 0.8395(3) 0.0241(14) Uani 1 1 d . . .
H20I H 0.8784 -0.0233 0.8682 0.029 Uiso 1 1 calc R . .
H20J H 0.9273 -0.0139 0.8067 0.029 Uiso 1 1 calc R . .
C202 C 0.8078(5) 0.0312(3) 0.8092(3) 0.0262(15) Uani 1 1 d . . .
H20K H 0.7600 0.0051 0.7919 0.031 Uiso 1 1 calc R . .
H20L H 0.7802 0.0524 0.8406 0.031 Uiso 1 1 calc R . .
C203 C 0.7513(4) 0.0938(2) 0.7332(3) 0.0237(14) Uani 1 1 d . . .
H20A H 0.7343 0.1200 0.7635 0.028 Uiso 1 1 calc R . .
H20B H 0.6963 0.0702 0.7224 0.028 Uiso 1 1 calc R . .
C204 C 0.7740(4) 0.1207(2) 0.6760(3) 0.0239(14) Uani 1 1 d . . .
H20C H 0.7943 0.0949 0.6464 0.029 Uiso 1 1 calc R . .
H20D H 0.7171 0.1392 0.6553 0.029 Uiso 1 1 calc R . .
C205 C 0.8656(5) 0.1916(3) 0.6455(3) 0.0267(15) Uani 1 1 d . . .
H20E H 0.8057 0.1981 0.6174 0.032 Uiso 1 1 calc R . .
H20F H 0.9120 0.1759 0.6206 0.032 Uiso 1 1 calc R . .
C206 C 0.9040(5) 0.2423(2) 0.6743(3) 0.0241(14) Uani 1 1 d . . .
H20G H 0.9171 0.2662 0.6406 0.029 Uiso 1 1 calc R . .
H20H H 0.8546 0.2587 0.6961 0.029 Uiso 1 1 calc R . .
C207 C 0.9340(5) 0.0552(3) 0.9339(3) 0.0288(15) Uani 1 1 d . . .
H20M H 0.9489 0.0268 0.9647 0.035 Uiso 1 1 calc R . .
H20N H 0.8641 0.0597 0.9272 0.035 Uiso 1 1 calc R . .
C208 C 0.9787(5) 0.1046(3) 0.9601(3) 0.0309(16) Uani 1 1 d . . .
H20O H 0.9624 0.1103 1.0027 0.037 Uiso 1 1 calc R . .
H20P H 1.0487 0.1020 0.9628 0.037 Uiso 1 1 calc R . .
C209 C 0.9717(5) 0.1967(3) 0.9491(3) 0.0318(16) Uani 1 1 d . . .
H20Q H 1.0418 0.1999 0.9561 0.038 Uiso 1 1 calc R . .
H20R H 0.9479 0.1995 0.9899 0.038 Uiso 1 1 calc R . .
C210 C 0.9296(5) 0.2393(3) 0.9063(3) 0.0285(15) Uani 1 1 d . . .
H21I H 0.8612 0.2324 0.8931 0.034 Uiso 1 1 calc R . .
H21J H 0.9356 0.2734 0.9282 0.034 Uiso 1 1 calc R . .
C211 C 0.9442(5) 0.2817(3) 0.8110(3) 0.0288(15) Uani 1 1 d . . .
H21K H 0.9485 0.3158 0.8328 0.035 Uiso 1 1 calc R . .
H21L H 0.8768 0.2753 0.7942 0.035 Uiso 1 1 calc R . .
C212 C 1.0039(5) 0.2824(3) 0.7589(3) 0.0298(15) Uani 1 1 d . . .
H21M H 0.9881 0.3141 0.7333 0.036 Uiso 1 1 calc R . .
H21N H 1.0716 0.2848 0.7769 0.036 Uiso 1 1 calc R . .
C213 C 1.0583(5) 0.0121(3) 0.8865(3) 0.0271(15) Uani 1 1 d . . .
H21O H 1.0473 -0.0252 0.8957 0.032 Uiso 1 1 calc R . .
H21P H 1.0961 0.0277 0.9238 0.032 Uiso 1 1 calc R . .
C214 C 1.1137(5) 0.0156(3) 0.8325(3) 0.0274(15) Uani 1 1 d . . .
H21Q H 1.1719 -0.0060 0.8407 0.033 Uiso 1 1 calc R . .
H21R H 1.0750 0.0023 0.7943 0.033 Uiso 1 1 calc R . .
C215 C 1.2025(5) 0.0740(3) 0.7792(3) 0.0260(14) Uani 1 1 d . . .
H21A H 1.1737 0.0592 0.7387 0.031 Uiso 1 1 calc R . .
H21B H 1.2621 0.0547 0.7931 0.031 Uiso 1 1 calc R . .
C216 C 1.2236(4) 0.1309(3) 0.7718(3) 0.0259(14) Uani 1 1 d . . .
H21C H 1.2398 0.1475 0.8132 0.031 Uiso 1 1 calc R . .
H21D H 1.2782 0.1352 0.7482 0.031 Uiso 1 1 calc R . .
C217 C 1.1598(5) 0.2079(3) 0.7230(4) 0.0307(16) Uani 1 1 d . . .
H21E H 1.2148 0.2091 0.6994 0.037 Uiso 1 1 calc R . .
H21F H 1.1754 0.2289 0.7616 0.037 Uiso 1 1 calc R . .
C218 C 1.0734(5) 0.2300(3) 0.6841(3) 0.0288(15) Uani 1 1 d . . .
H21G H 1.0898 0.2645 0.6677 0.035 Uiso 1 1 calc R . .
H21H H 1.0551 0.2067 0.6480 0.035 Uiso 1 1 calc R . .
K3 K 0.00395(9) 0.37661(5) 0.53737(6) 0.0177(3) Uani 1 1 d . . .
N31 N -0.1713(4) 0.41300(19) 0.5826(2) 0.0203(11) Uani 1 1 d . . .
N32 N 0.1737(4) 0.33546(19) 0.4925(2) 0.0186(11) Uani 1 1 d . . .
O31 O 0.0081(3) 0.39938(17) 0.6594(2) 0.0246(10) Uani 1 1 d . . .
O32 O 0.1777(3) 0.41015(16) 0.6034(2) 0.0221(9) Uani 1 1 d . . .
O33 O -0.1585(3) 0.32154(17) 0.5098(2) 0.0256(10) Uani 1 1 d . . .
O34 O 0.0173(3) 0.26775(16) 0.5267(2) 0.0222(9) Uani 1 1 d . . .
O35 O -0.1017(3) 0.45244(16) 0.47727(19) 0.0211(9) Uani 1 1 d . . .
O36 O 0.0487(3) 0.41432(16) 0.4230(2) 0.0217(9) Uani 1 1 d . . .
C301 C -0.1620(5) 0.4023(3) 0.6495(3) 0.0247(14) Uani 1 1 d . . .
H30A H -0.1670 0.3640 0.6556 0.030 Uiso 1 1 calc R . .
H30B H -0.2157 0.4189 0.6667 0.030 Uiso 1 1 calc R . .
C302 C -0.0700(5) 0.4212(3) 0.6863(3) 0.0251(14) Uani 1 1 d . . .
H30C H -0.0671 0.4599 0.6851 0.030 Uiso 1 1 calc R . .
H30D H -0.0666 0.4101 0.7304 0.030 Uiso 1 1 calc R . .
C303 C 0.0975(5) 0.4136(3) 0.6933(3) 0.0293(16) Uani 1 1 d . . .
H30E H 0.1009 0.4016 0.7371 0.035 Uiso 1 1 calc R . .
H30F H 0.1047 0.4521 0.6934 0.035 Uiso 1 1 calc R . .
C304 C 0.1753(5) 0.3889(3) 0.6636(3) 0.0291(15) Uani 1 1 d . . .
H30G H 0.2370 0.3952 0.6898 0.035 Uiso 1 1 calc R . .
H30H H 0.1648 0.3507 0.6604 0.035 Uiso 1 1 calc R . .
C305 C 0.2601(4) 0.3938(3) 0.5763(3) 0.0259(14) Uani 1 1 d . . .
H30I H 0.3153 0.3928 0.6095 0.031 Uiso 1 1 calc R . .
H30J H 0.2736 0.4204 0.5453 0.031 Uiso 1 1 calc R . .
C306 C 0.2508(5) 0.3409(3) 0.5445(3) 0.0267(15) Uani 1 1 d . . .
H30K H 0.3116 0.3330 0.5288 0.032 Uiso 1 1 calc R . .
H30L H 0.2416 0.3142 0.5763 0.032 Uiso 1 1 calc R . .
C307 C -0.2548(5) 0.3867(2) 0.5489(3) 0.0251(14) Uani 1 1 d . . .
H30M H -0.2702 0.4029 0.5072 0.030 Uiso 1 1 calc R . .
H30N H -0.3098 0.3921 0.5718 0.030 Uiso 1 1 calc R . .
C308 C -0.2401(4) 0.3281(2) 0.5409(3) 0.0259(15) Uani 1 1 d . . .
H30O H -0.2301 0.3107 0.5821 0.031 Uiso 1 1 calc R . .
H30P H -0.2966 0.3125 0.5159 0.031 Uiso 1 1 calc R . .
C309 C -0.1478(5) 0.2699(2) 0.4886(3) 0.0234(14) Uani 1 1 d . . .
H30Q H -0.1957 0.2627 0.4519 0.028 Uiso 1 1 calc R . .
H30R H -0.1572 0.2446 0.5219 0.028 Uiso 1 1 calc R . .
C310 C -0.0487(5) 0.2644(3) 0.4710(3) 0.0242(14) Uani 1 1 d . . .
H31A H -0.0421 0.2304 0.4503 0.029 Uiso 1 1 calc R . .
H31B H -0.0363 0.2926 0.4418 0.029 Uiso 1 1 calc R . .
C311 C 0.1099(5) 0.2488(2) 0.5194(3) 0.0246(14) Uani 1 1 d . . .
H31C H 0.1041 0.2122 0.5044 0.030 Uiso 1 1 calc R . .
H31D H 0.1494 0.2485 0.5607 0.030 Uiso 1 1 calc R . .
C312 C 0.1603(5) 0.2800(2) 0.4751(3) 0.0242(14) Uani 1 1 d . . .
H31E H 0.2234 0.2641 0.4730 0.029 Uiso 1 1 calc R . .
H31F H 0.1236 0.2779 0.4329 0.029 Uiso 1 1 calc R . .
C313 C -0.1726(5) 0.4692(2) 0.5704(3) 0.0227(14) Uani 1 1 d . . .
H31G H -0.1174 0.4854 0.5962 0.027 Uiso 1 1 calc R . .
H31H H -0.2309 0.4843 0.5838 0.027 Uiso 1 1 calc R . .
C314 C -0.1697(4) 0.4839(2) 0.5024(3) 0.0205(13) Uani 1 1 d . . .
H31I H -0.2333 0.4786 0.4782 0.025 Uiso 1 1 calc R . .
H31J H -0.1526 0.5213 0.4996 0.025 Uiso 1 1 calc R . .
C315 C -0.0892(5) 0.4680(3) 0.4159(3) 0.0239(14) Uani 1 1 d . . .
H31K H -0.0507 0.5004 0.4174 0.029 Uiso 1 1 calc R . .
H31L H -0.1518 0.4753 0.3912 0.029 Uiso 1 1 calc R . .
C316 C -0.0398(5) 0.4248(3) 0.3857(3) 0.0265(15) Uani 1 1 d . . .
H31M H -0.0798 0.3929 0.3822 0.032 Uiso 1 1 calc R . .
H31N H -0.0289 0.4354 0.3432 0.032 Uiso 1 1 calc R . .
C317 C 0.1058(5) 0.3786(2) 0.3932(3) 0.0223(13) Uani 1 1 d . . .
H31O H 0.1240 0.3946 0.3548 0.027 Uiso 1 1 calc R . .
H31P H 0.0696 0.3462 0.3816 0.027 Uiso 1 1 calc R . .
C318 C 0.1939(4) 0.3663(2) 0.4387(3) 0.0231(14) Uani 1 1 d . . .
H31Q H 0.2393 0.3467 0.4164 0.028 Uiso 1 1 calc R . .
H31R H 0.2247 0.3995 0.4537 0.028 Uiso 1 1 calc R . .

loop_
_atom_site_aniso_label
_atom_site_aniso_U_11
_atom_site_aniso_U_22
_atom_site_aniso_U_33
_atom_site_aniso_U_23
_atom_site_aniso_U_13
_atom_site_aniso_U_12
Ni1 0.0207(6) 0.0231(7) 0.0250(5) 0.0023(5) 0.0030(4) 0.0020(5)
Ge1 0.0318(5) 0.0145(4) 0.0258(5) 0.0000(4) -0.0002(4) -0.0002(4)
Ge2 0.0201(6) 0.0208(4) 0.0183(5) -0.0003(4) 0.0035(4) 0.0014(5)
Ge3 0.0153(4) 0.0255(5) 0.0292(5) 0.0015(4) 0.0040(3) -0.0012(3)
Ge4 0.0223(8) 0.0214(11) 0.0166(6) -0.0020(7) 0.0006(5) -0.0028(7)
Ge5 0.0166(7) 0.0218(15) 0.0273(10) -0.0038(11) 0.0033(6) 0.0053(11)
Ge6 0.0193(5) 0.0258(6) 0.0245(5) -0.0006(5) 0.0004(4) -0.0032(4)
Ge7 0.0179(4) 0.0247(5) 0.0275(5) 0.0051(4) -0.0007(3) -0.0002(3)
Ge8 0.0185(9) 0.0247(8) 0.0320(7) -0.0015(6) 0.0038(7) -0.0013(6)
Ge9 0.0245(7) 0.0211(5) 0.0276(6) 0.0023(4) 0.0101(6) 0.0052(6)
C1 0.028(4) 0.053(5) 0.032(4) -0.001(4) 0.004(3) 0.006(4)
O1 0.052(4) 0.053(4) 0.045(3) 0.001(3) 0.009(3) 0.014(3)
Ni1A 0.051(3) 0.029(3) 0.030(3) -0.015(2) -0.026(2) 0.016(2)
Ge1A 0.033(3) 0.047(2) 0.053(3) 0.005(2) -0.002(2) -0.007(3)
Ge2A 0.034(3) 0.042(3) 0.035(2) 0.005(2) 0.0051(19) -0.007(2)
Ge3A 0.023(4) 0.021(6) 0.032(5) -0.001(5) -0.001(3) 0.005(5)
Ge4A 0.033(3) 0.047(2) 0.053(3) 0.005(2) -0.002(2) -0.007(3)
Ge5A 0.102(7) 0.083(7) 0.087(6) 0.010(5) -0.003(5) -0.002(6)
Ge6A 0.037(5) 0.017(4) 0.047(4) 0.004(3) -0.013(3) 0.000(3)
Ge7A 0.030(5) 0.029(4) 0.035(3) 0.004(3) 0.005(3) 0.000(3)
Ge8A 0.037(3) 0.028(3) 0.224(10) -0.047(4) -0.022(4) -0.001(3)
Ge9A 0.035(3) 0.053(3) 0.060(3) -0.023(3) -0.011(2) 0.006(2)
K1 0.0160(6) 0.0197(6) 0.0222(7) 0.0006(5) 0.0027(5) 0.0015(5)
N11 0.023(3) 0.028(3) 0.028(3) 0.007(2) 0.003(2) 0.004(2)
N12 0.022(3) 0.021(3) 0.029(3) 0.004(2) 0.007(2) 0.002(2)
O11 0.017(2) 0.041(3) 0.029(2) 0.004(2) 0.0075(19) 0.007(2)
O12 0.027(2) 0.025(2) 0.025(2) -0.0010(19) 0.0048(19) 0.0082(19)
O13 0.019(2) 0.029(2) 0.025(2) 0.002(2) -0.0014(18) -0.0016(19)
O14 0.016(2) 0.029(2) 0.031(2) 0.003(2) 0.0023(19) 0.0006(18)
O15 0.028(2) 0.018(2) 0.031(2) -0.0002(19) 0.006(2) 0.0040(18)
O16 0.021(2) 0.022(2) 0.029(2) -0.0007(19) -0.0002(19) -0.0032(18)
C101 0.033(4) 0.042(4) 0.025(4) 0.012(3) 0.010(3) 0.003(3)
C102 0.025(4) 0.046(4) 0.030(4) 0.005(3) 0.008(3) 0.005(3)
C103 0.021(4) 0.055(5) 0.028(4) 0.004(3) 0.007(3) 0.017(3)
C104 0.024(4) 0.038(4) 0.025(3) -0.009(3) -0.002(3) 0.014(3)
C105 0.030(4) 0.023(3) 0.036(4) 0.001(3) 0.000(3) 0.008(3)
C106 0.028(4) 0.021(3) 0.034(4) 0.010(3) 0.003(3) 0.011(3)
C107 0.027(4) 0.030(4) 0.030(4) 0.012(3) 0.001(3) 0.008(3)
C108 0.029(4) 0.032(4) 0.025(3) 0.005(3) -0.003(3) 0.010(3)
C109 0.017(3) 0.033(4) 0.035(4) 0.002(3) -0.003(3) 0.002(3)
C110 0.016(3) 0.036(4) 0.042(4) 0.000(3) -0.005(3) -0.002(3)
C111 0.019(3) 0.022(3) 0.042(4) 0.005(3) 0.010(3) -0.002(3)
C112 0.030(4) 0.018(3) 0.037(4) 0.005(3) 0.005(3) -0.004(3)
C113 0.036(4) 0.028(4) 0.038(4) 0.014(3) 0.005(3) -0.006(3)
C114 0.031(4) 0.025(4) 0.052(5) 0.004(3) 0.009(3) 0.001(3)
C115 0.023(3) 0.022(3) 0.045(4) -0.012(3) 0.011(3) -0.004(3)
C116 0.021(3) 0.036(4) 0.028(4) -0.008(3) 0.004(3) -0.008(3)
C117 0.037(4) 0.032(4) 0.023(3) 0.002(3) -0.001(3) 0.004(3)
C118 0.034(4) 0.032(4) 0.025(3) 0.004(3) 0.010(3) 0.001(3)
K2 0.0155(6) 0.0234(7) 0.0212(7) 0.0019(5) 0.0022(5) -0.0009(5)
N21 0.018(3) 0.031(3) 0.023(3) 0.007(2) 0.003(2) 0.005(2)
N22 0.024(3) 0.024(3) 0.024(3) 0.000(2) 0.003(2) 0.001(2)
O21 0.015(2) 0.025(2) 0.024(2) 0.0084(19) 0.0001(17) 0.0017(17)
O22 0.025(2) 0.025(2) 0.026(2) 0.0091(19) -0.0057(19) -0.0073(19)
O23 0.025(2) 0.033(3) 0.018(2) -0.0018(19) 0.0005(18) -0.005(2)
O24 0.025(2) 0.028(2) 0.028(2) -0.001(2) 0.006(2) -0.0020(19)
O25 0.020(2) 0.027(2) 0.035(3) 0.004(2) 0.008(2) 0.0004(19)
O26 0.020(2) 0.026(2) 0.039(3) 0.006(2) 0.006(2) -0.0012(19)
C201 0.024(3) 0.022(3) 0.026(3) 0.006(3) 0.005(3) -0.001(3)
C202 0.020(3) 0.027(3) 0.031(4) 0.010(3) 0.003(3) -0.005(3)
C203 0.017(3) 0.020(3) 0.034(4) 0.005(3) 0.002(3) 0.003(3)
C204 0.019(3) 0.022(3) 0.029(3) 0.004(3) -0.005(3) -0.004(3)
C205 0.027(4) 0.030(4) 0.023(3) 0.004(3) 0.003(3) -0.002(3)
C206 0.024(3) 0.021(3) 0.026(3) 0.009(3) 0.003(3) 0.002(3)
C207 0.023(3) 0.040(4) 0.025(3) 0.012(3) 0.011(3) 0.007(3)
C208 0.021(3) 0.052(4) 0.019(3) -0.001(3) 0.000(3) 0.009(3)
C209 0.025(4) 0.044(4) 0.026(4) -0.006(3) 0.002(3) -0.013(3)
C210 0.028(4) 0.028(4) 0.030(4) -0.005(3) 0.008(3) -0.007(3)
C211 0.034(4) 0.019(3) 0.034(4) -0.002(3) 0.005(3) 0.001(3)
C212 0.031(4) 0.018(3) 0.040(4) -0.002(3) 0.005(3) -0.006(3)
C213 0.020(3) 0.031(4) 0.030(4) 0.011(3) 0.001(3) 0.006(3)
C214 0.022(3) 0.023(3) 0.038(4) 0.001(3) 0.006(3) 0.006(3)
C215 0.016(3) 0.032(4) 0.031(4) -0.002(3) 0.010(3) 0.003(3)
C216 0.014(3) 0.032(4) 0.033(4) 0.003(3) 0.006(3) 0.000(3)
C217 0.024(4) 0.024(3) 0.047(4) 0.002(3) 0.014(3) -0.001(3)
C218 0.026(4) 0.025(3) 0.037(4) 0.007(3) 0.011(3) -0.007(3)
K3 0.0154(6) 0.0163(6) 0.0212(7) -0.0001(5) 0.0021(5) 0.0012(5)
N31 0.016(3) 0.016(3) 0.029(3) 0.004(2) 0.006(2) 0.002(2)
N32 0.016(3) 0.014(2) 0.026(3) 0.001(2) 0.002(2) 0.004(2)
O31 0.025(2) 0.028(2) 0.021(2) -0.0044(19) 0.0004(18) -0.0030(19)
O32 0.018(2) 0.021(2) 0.026(2) 0.0017(19) -0.0034(18) 0.0041(17)
O33 0.019(2) 0.022(2) 0.038(3) -0.006(2) 0.009(2) -0.0018(18)
O34 0.020(2) 0.018(2) 0.030(2) 0.0012(19) 0.0053(18) 0.0008(17)
O35 0.022(2) 0.020(2) 0.021(2) 0.0033(18) 0.0043(18) 0.0062(18)
O36 0.022(2) 0.020(2) 0.023(2) -0.0025(18) 0.0023(18) 0.0043(18)
C301 0.026(3) 0.022(3) 0.029(3) 0.001(3) 0.015(3) 0.002(3)
C302 0.035(4) 0.019(3) 0.022(3) -0.001(3) 0.010(3) 0.001(3)
C303 0.035(4) 0.031(4) 0.019(3) 0.002(3) -0.006(3) -0.009(3)
C304 0.026(4) 0.027(4) 0.032(4) 0.007(3) -0.006(3) -0.001(3)
C305 0.015(3) 0.027(3) 0.034(4) -0.001(3) -0.001(3) 0.001(3)
C306 0.017(3) 0.025(3) 0.037(4) 0.001(3) -0.002(3) 0.004(3)
C307 0.020(3) 0.022(3) 0.035(4) -0.002(3) 0.006(3) 0.002(3)
C308 0.015(3) 0.021(3) 0.042(4) 0.000(3) 0.007(3) -0.003(3)
C309 0.023(3) 0.019(3) 0.027(3) -0.006(3) 0.001(3) -0.001(3)
C310 0.025(3) 0.024(3) 0.025(3) -0.007(3) 0.004(3) -0.006(3)
C311 0.029(4) 0.013(3) 0.032(4) -0.002(3) 0.007(3) 0.009(3)
C312 0.022(3) 0.019(3) 0.033(4) -0.005(3) 0.008(3) 0.002(3)
C313 0.019(3) 0.020(3) 0.030(3) -0.002(3) 0.006(3) 0.004(3)
C314 0.015(3) 0.019(3) 0.028(3) 0.000(3) 0.005(3) 0.006(2)
C315 0.026(3) 0.026(3) 0.018(3) 0.007(3) 0.000(3) 0.004(3)
C316 0.029(4) 0.029(4) 0.021(3) -0.004(3) 0.001(3) 0.005(3)
C317 0.027(3) 0.020(3) 0.022(3) -0.002(3) 0.007(3) 0.001(3)
C318 0.019(3) 0.022(3) 0.030(3) -0.002(3) 0.009(3) -0.005(3)

loop_
_geom_bond_atom_site_label_1
_geom_bond_atom_site_label_2
_geom_bond_distance
_geom_bond_site_symmetry_2
_geom_bond_publ_flag
Ni1 Ge8A 0.776(7) . ?
Ni1 C1 1.716(9) . ?
Ni1 Ge9 2.3845(17) . ?
Ni1 Ge7 2.4229(16) . ?
Ni1 Ge6 2.4391(16) . ?
Ni1 Ge8 2.523(2) . ?
Ni1 Ge4A 2.762(8) . ?
Ni1 Ni1A 2.807(5) . ?
Ni1 Ge7A 2.917(9) . ?
Ni1 Ge5A 2.969(10) . ?
Ni1 Ge9A 3.310(5) . ?
Ni1 Ge3 4.0279(18) . ?
Ge1 Ge2A 0.958(6) . ?
Ge1 Ge6A 2.325(12) . ?
Ge1 Ge3A 2.336(19) . ?
Ge1 Ge3 2.5537(14) . ?
Ge1 Ge4 2.566(2) . ?
Ge1 Ge2 2.5949(15) . ?
Ge1 Ge5 2.618(4) . ?
Ge1 Ge1A 2.950(7) . ?
Ge1 Ge9A 3.300(5) . ?
Ge1 Ge5A 3.727(12) . ?
Ge1 C107 3.795(6) 3_656 ?
Ge1 C108 3.817(6) 3_656 ?
Ge2 Ge1A 0.615(6) . ?
Ge2 Ge5A 2.027(11) . ?
Ge2 Ge2A 2.082(5) . ?
Ge2 Ge9 2.5381(15) . ?
Ge2 Ge6 2.6203(16) . ?
Ge2 Ge3A 2.71(2) . ?
Ge2 Ge4A 2.725(10) . ?
Ge2 Ge3 2.7748(16) . ?
Ge2 Ge5 2.818(5) . ?
Ge2 Ge9A 3.554(5) . ?
Ge2 Ge8A 3.590(9) . ?
Ge3 Ge9A 1.268(6) . ?
Ge3 Ge2A 1.698(6) . ?
Ge3 Ge5A 2.194(11) . ?
Ge3 Ge6 2.5196(14) . ?
Ge3 Ge7 2.5877(13) . ?
Ge3 Ge4 2.908(2) . ?
Ge3 Ge6A 3.096(13) . ?
Ge3 Ge8A 3.258(8) . ?
Ge3 Ge1A 3.387(7) . ?
Ge3 Ni1A 3.611(6) . ?
Ge4 Ni1A 2.325(5) . ?
Ge4 Ge9A 2.520(6) . ?
Ge4 Ge8 2.546(3) . ?
Ge4 Ge7 2.611(2) . ?
Ge4 Ge7A 2.612(10) . ?
Ge4 Ge2A 2.698(5) . ?
Ge4 Ge5 2.751(6) . ?
Ge4 Ge3A 2.80(2) . ?
Ge4 Ge8A 3.540(7) . ?
Ge4 C306 3.782(7) 4_565 ?
Ge5 Ge7A 2.340(9) . ?
Ge5 Ge6A 2.542(13) . ?
Ge5 Ge9 2.551(4) . ?
Ge5 Ge4A 2.562(11) . ?
Ge5 Ge8 2.699(4) . ?
Ge5 Ge1A 2.817(9) . ?
Ge5 Ge2A 2.938(6) . ?
Ge5 Ge8A 3.837(7) . ?
Ge5 C301 3.902(8) 4_665 ?
Ge6 Ge5A 0.688(10) . ?
Ge6 Ge8A 1.915(11) . ?
Ge6 Ge9A 2.551(5) . ?
Ge6 Ge9 2.6149(18) . ?
Ge6 Ge7 2.8206(16) . ?
Ge6 Ge1A 3.017(7) . ?
Ge6 Ge4A 3.053(8) . ?
Ge6 Ge2A 3.406(6) . ?
Ge6 C1 3.568(9) . ?
Ge7 Ni1A 1.344(6) . ?
Ge7 Ge9A 1.388(6) . ?
Ge7 Ge8A 1.873(7) . ?
Ge7 Ge8 2.717(2) . ?
Ge7 Ge6A 3.057(8) . ?
Ge7 Ge5A 3.098(10) . ?
Ge7 Ge7A 3.172(8) . ?
Ge7 Ge9 3.6462(17) . ?
Ge8 Ge7A 0.534(6) . ?
Ge8 Ni1A 2.084(5) . ?
Ge8 Ge8A 2.366(9) . ?
Ge8 Ge9 2.578(3) . ?
Ge8 Ge6A 2.753(11) . ?
Ge8 Ge4A 2.806(9) . ?
Ge8 Ge3A 3.043(15) . ?
Ge8 Ge9A 3.525(6) . ?
Ge9 Ge4A 0.498(7) . ?
Ge9 Ge8A 2.187(7) . ?
Ge9 Ge1A 2.522(8) . ?
Ge9 Ge7A 2.544(10) . ?
Ge9 Ge5A 2.636(11) . ?
Ge9 Ge3A 2.800(18) . ?
C1 O1 1.170(10) . ?
C1 Ge8A 2.433(11) . ?
C1 Ge4A 3.910(12) . ?
C1 Ge5A 4.201(14) . ?
O1 Ge8A 3.583(9) . ?
Ni1A Ge8A 2.484(10) . ?
Ni1A Ge9A 2.489(9) . ?
Ni1A Ge7A 2.549(9) . ?
Ni1A Ge6A 2.769(9) . ?
Ge1A Ge5A 2.468(12) . ?
Ge1A Ge2A 2.580(8) . ?
Ge1A Ge4A 2.598(10) . ?
Ge1A Ge3A 2.71(2) . ?
Ge1A C107 3.453(10) 3_656 ?
Ge1A C312 3.787(10) . ?
Ge2A Ge6A 2.617(14) . ?
Ge2A Ge9A 2.630(7) . ?
Ge2A Ge3A 2.73(2) . ?
Ge2A Ge5A 2.880(13) . ?
Ge3A Ge6A 2.55(3) . ?
Ge3A Ge7A 2.703(16) . ?
Ge3A Ge4A 2.82(2) . ?
Ge3A C301 3.86(2) 4_665 ?
Ge4A Ge8A 2.645(10) . ?
Ge4A Ge7A 2.694(14) . ?
Ge4A Ge5A 3.046(14) . ?
Ge4A C317 3.819(12) . ?
Ge5A Ge8A 2.376(12) . ?
Ge5A Ge9A 2.555(11) . ?
Ge5A C310 3.727(12) . ?
Ge6A Ge7A 2.731(15) . ?
Ge6A Ge9A 2.873(12) . ?
Ge6A Ge8A 3.872(12) . ?
Ge7A Ge8A 2.755(12) . ?
Ge7A C205 3.710(12) 4_565 ?
Ge8A Ge9A 2.584(8) . ?
K1 O11 2.801(5) . ?
K1 O15 2.818(5) . ?
K1 O13 2.843(4) . ?
K1 O14 2.851(5) . ?
K1 O16 2.900(5) . ?
K1 O12 2.920(4) . ?
K1 N11 2.978(6) . ?
K1 N12 2.991(6) . ?
N11 C101 1.471(9) . ?
N11 C113 1.474(9) . ?
N11 C107 1.475(8) . ?
N12 C112 1.474(8) . ?
N12 C118 1.478(9) . ?
N12 C106 1.484(8) . ?
O11 C102 1.422(9) . ?
O11 C103 1.433(8) . ?
O12 C105 1.421(8) . ?
O12 C104 1.426(8) . ?
O13 C108 1.431(8) . ?
O13 C109 1.430(8) . ?
O14 C110 1.424(8) . ?
O14 C111 1.435(8) . ?
O15 C114 1.411(8) . ?
O15 C115 1.430(8) . ?
O16 C117 1.427(8) . ?
O16 C116 1.442(8) . ?
C101 C102 1.518(10) . ?
C101 H10A 0.9900 . ?
C101 H10B 0.9900 . ?
C102 H10C 0.9900 . ?
C102 H10D 0.9900 . ?
C103 C104 1.490(11) . ?
C103 H10E 0.9900 . ?
C103 H10F 0.9900 . ?
C104 Ge8 3.944(7) 4_666 ?
C104 Ge7A 4.258(11) 4_666 ?
C104 H10G 0.9900 . ?
C104 H10H 0.9900 . ?
C105 C106 1.499(10) . ?
C105 H10I 0.9900 . ?
C105 H10J 0.9900 . ?
C106 H10K 0.9900 . ?
C106 H10L 0.9900 . ?
C107 C108 1.501(10) . ?
C107 Ge1A 3.453(10) 3_656 ?
C107 Ge2 3.747(7) 3_656 ?
C107 Ge1 3.795(6) 3_656 ?
C107 Ge3A 3.919(18) 3_656 ?
C107 Ge2A 4.169(8) 3_656 ?
C107 Ge5 4.263(7) 3_656 ?
C107 H10M 0.9900 . ?
C107 H10N 0.9900 . ?
C108 Ge1 3.817(6) 3_656 ?
C108 H10O 0.9900 . ?
C108 H10P 0.9900 . ?
C109 C110 1.486(10) . ?
C109 H10Q 0.9900 . ?
C109 H10R 0.9900 . ?
C110 H11M 0.9900 . ?
C110 H11N 0.9900 . ?
C111 C112 1.517(9) . ?
C111 Ge1A 4.010(10) 1_655 ?
C111 Ge2 4.004(7) 1_655 ?
C111 H11O 0.9900 . ?
C111 H11P 0.9900 . ?
C112 Ge2 3.966(7) 1_655 ?
C112 Ge1A 4.171(10) 1_655 ?
C112 H11Q 0.9900 . ?
C112 H11R 0.9900 . ?
C113 C114 1.500(11) . ?
C113 Ge1A 4.243(10) 3_656 ?
C113 H11A 0.9900 . ?
C113 H11B 0.9900 . ?
C114 H11C 0.9900 . ?
C114 H11D 0.9900 . ?
C115 C116 1.476(10) . ?
C115 Ge7 4.017(7) 2_545 ?
C115 H11E 0.9900 . ?
C115 H11F 0.9900 . ?
C116 H11G 0.9900 . ?
C116 H11H 0.9900 . ?
C117 C118 1.506(10) . ?
C117 H11I 0.9900 . ?
C117 H11J 0.9900 . ?
C118 Ge2A 3.893(8) 1_655 ?
C118 Ge3 4.124(7) 1_655 ?
C118 H11K 0.9900 . ?
C118 H11L 0.9900 . ?
K2 O22 2.724(4) . ?
K2 O26 2.791(5) . ?
K2 O23 2.794(5) . ?
K2 O21 2.860(4) . ?
K2 O24 2.868(5) . ?
K2 O25 2.908(5) . ?
K2 N22 3.019(6) . ?
K2 N21 3.082(6) . ?
K2 C203 3.529(7) . ?
K2 Ge4A 5.166(8) 4_666 ?
K2 Ge9 5.593(2) 4_666 ?
N21 C201 1.466(8) . ?
N21 C207 1.477(9) . ?
N21 C213 1.478(8) . ?
N22 C212 1.461(8) . ?
N22 C206 1.463(8) . ?
N22 C218 1.481(9) . ?
O21 C202 1.434(8) . ?
O21 C203 1.435(7) . ?
O22 C205 1.418(8) . ?
O22 C204 1.426(7) . ?
O22 Ge7A 3.897(10) 4_666 ?
O22 Ge4A 4.031(10) 4_666 ?
O22 Ge8 4.121(5) 4_666 ?
O23 C208 1.425(8) . ?
O23 C209 1.432(8) . ?
O24 C210 1.412(8) . ?
O24 C211 1.433(8) . ?
O25 C214 1.413(8) . ?
O25 C215 1.429(8) . ?
O26 C216 1.435(8) . ?
O26 C217 1.436(8) . ?
C201 C202 1.512(9) . ?
C201 Ge1 3.966(7) 3_656 ?
C201 H20I 0.9900 . ?
C201 H20J 0.9900 . ?
C202 H20K 0.9900 . ?
C202 H20L 0.9900 . ?
C203 C204 1.486(9) . ?
C203 Ge4A 3.955(12) 4_666 ?
C203 Ge9 4.114(7) 4_666 ?
C203 H20A 0.9900 . ?
C203 H20B 0.9900 . ?
C204 Ge7A 3.836(12) 4_666 ?
C204 Ge8 3.875(7) 4_666 ?
C204 Ge4A 4.128(12) 4_666 ?
C204 H20C 0.9900 . ?
C204 H20D 0.9900 . ?
C205 C206 1.508(9) . ?
C205 Ge7A 3.710(12) 4_666 ?
C205 Ge8 4.022(7) 4_666 ?
C205 H20E 0.9900 . ?
C205 H20F 0.9900 . ?
C206 Ge7A 3.908(11) 4_666 ?
C206 H20G 0.9900 . ?
C206 H20H 0.9900 . ?
C207 C208 1.491(10) . ?
C207 H20M 0.9900 . ?
C207 H20N 0.9900 . ?
C208 Ge6A 4.142(14) 1_656 ?
C208 Ge4 4.241(7) 1_656 ?
C208 H20O 0.9900 . ?
C208 H20P 0.9900 . ?
C209 C210 1.503(10) . ?
C209 Ge4 4.002(7) 1_656 ?
C209 Ge6A 4.133(14) 1_656 ?
C209 H20Q 0.9900 . ?
C209 H20R 0.9900 . ?
C210 H21I 0.9900 . ?
C210 H21J 0.9900 . ?
C211 C212 1.497(10) . ?
C211 H21K 0.9900 . ?
C211 H21L 0.9900 . ?
C212 H21M 0.9900 . ?
C212 H21N 0.9900 . ?
C213 C214 1.496(10) . ?
C213 H21O 0.9900 . ?
C213 H21P 0.9900 . ?
C214 Ge1 4.099(7) 3_656 ?
C214 H21Q 0.9900 . ?
C214 H21R 0.9900 . ?
C215 C216 1.499(9) . ?
C215 H21A 0.9900 . ?
C215 H21B 0.9900 . ?
C216 Ge6 3.820(7) 4_766 ?
C216 H21C 0.9900 . ?
C216 H21D 0.9900 . ?
C217 C218 1.501(10) . ?
C217 Ge9A 3.587(9) 4_766 ?
C217 Ge3 3.934(7) 4_766 ?
C217 Ge7 3.995(7) 4_766 ?
C217 Ge6 4.018(7) 4_766 ?
C217 Ge5A 4.269(13) 4_766 ?
C217 H21E 0.9900 . ?
C217 H21F 0.9900 . ?
C218 H21G 0.9900 . ?
C218 H21H 0.9900 . ?
K3 O35 2.679(4) . ?
K3 O31 2.695(4) . ?
K3 O33 2.699(5) . ?
K3 O34 2.802(4) . ?
K3 O36 2.807(5) . ?
K3 O32 2.812(4) . ?
K3 N32 2.913(5) . ?
K3 N31 2.944(5) . ?
K3 C310 3.249(6) . ?
K3 C304 3.418(7) . ?
K3 C316 3.482(7) . ?
N31 C313 1.462(8) . ?
N31 C301 1.463(8) . ?
N31 C307 1.468(8) . ?
N32 C318 1.465(8) . ?
N32 C306 1.467(8) . ?
N32 C312 1.473(8) . ?
O31 C303 1.426(8) . ?
O31 C302 1.433(8) . ?
O32 C304 1.415(8) . ?
O32 C305 1.440(8) . ?
O33 C309 1.413(7) . ?
O33 C308 1.425(8) . ?
O34 C310 1.425(7) . ?
O34 C311 1.430(8) . ?
O35 C314 1.420(7) . ?
O35 C315 1.420(7) . ?
O36 C316 1.425(8) . ?
O36 C317 1.430(7) . ?
C301 C302 1.514(9) . ?
C301 Ge3A 3.86(2) 4_566 ?
C301 Ge5 3.902(8) 4_566 ?
C301 H30A 0.9900 . ?
C301 H30B 0.9900 . ?
C302 H30C 0.9900 . ?
C302 H30D 0.9900 . ?
C303 C304 1.490(10) . ?
C303 H30E 0.9900 . ?
C303 H30F 0.9900 . ?
C304 Ge3 3.703(7) 4_666 ?
C304 Ge9A 4.044(9) 4_666 ?
C304 H30G 0.9900 . ?
C304 H30H 0.9900 . ?
C305 C306 1.515(9) . ?
C305 Ge4 3.909(7) 4_666 ?
C305 Ge6A 3.978(14) 4_666 ?
C305 Ge9A 4.108(8) 4_666 ?
C305 Ge3 4.215(7) 4_666 ?
C305 H30I 0.9900 . ?
C305 H30J 0.9900 . ?
C306 Ge9A 3.767(8) 4_666 ?
C306 Ge4 3.782(7) 4_666 ?
C306 Ge6A 4.003(13) 4_666 ?
C306 Ge7 4.102(6) 4_666 ?
C306 H30K 0.9900 . ?
C306 H30L 0.9900 . ?
C307 C308 1.525(9) . ?
C307 Ge6A 4.264(14) 4_566 ?
C307 H30M 0.9900 . ?
C307 H30N 0.9900 . ?
C308 Ge7A 3.921(11) 4_566 ?
C308 H30O 0.9900 . ?
C308 H30P 0.9900 . ?
C309 C310 1.513(9) . ?
C309 H30Q 0.9900 . ?
C309 H30R 0.9900 . ?
C310 H31A 0.9900 . ?
C310 H31B 0.9900 . ?
C311 C312 1.500(9) . ?
C311 H31C 0.9900 . ?
C311 H31D 0.9900 . ?
C312 H31E 0.9900 . ?
C312 H31F 0.9900 . ?
C313 C314 1.522(9) . ?
C313 H31G 0.9900 . ?
C313 H31H 0.9900 . ?
C314 H31I 0.9900 . ?
C314 H31J 0.9900 . ?
C315 C316 1.505(9) . ?
C315 H31K 0.9900 . ?
C315 H31L 0.9900 . ?
C316 H31M 0.9900 . ?
C316 H31N 0.9900 . ?
C317 C318 1.517(9) . ?
C317 H31O 0.9900 . ?
C317 H31P 0.9900 . ?
C318 H31Q 0.9900 . ?
C318 H31R 0.9900 . ?
